data_4033976
loop_
_publ_author_name
'Huang, Ying'
'Fang, Hui-Lin'
'Huang, Yi-Xin'
'Sun, Jing'
'Yan, Chao-Guo'

_publ_section_title
;
 Synthesis of 7'-Arylidenespiro[indoline-3,1'-pyrrolizines] and
 7'-Arylidenespiro[indene-2,1'-pyrrolizines] via [3 + 2] Cycloaddition and
 \b-C-H Functionalized Pyrrolidine.
;
_journal_issue 19
_journal_name_full 'The Journal of organic chemistry'
_journal_page_first 12437
_journal_page_last 12451
_journal_paper_doi 10.1021/acs.joc.9b01920
_journal_volume 84
_journal_year 2019
_chemical_formula_moiety 'C36 H34 N2 O'
_chemical_formula_sum 'C36 H34 N2 O'
_chemical_formula_weight 510.65
_space_group_crystal_system triclinic
_space_group_IT_number 2
_space_group_name_Hall '-P 1'
_space_group_name_H-M_alt 'P -1'
_atom_sites_solution_hydrogens geom
_audit_creation_method SHELXL-2014/7
_cell_angle_alpha 85.557(10)
_cell_angle_beta 88.764(11)
_cell_angle_gamma 82.243(10)
_cell_formula_units_Z 4
_cell_length_a 12.465(5)
_cell_length_b 13.193(5)
_cell_length_c 18.105(6)
_cell_measurement_reflns_used 3435
_cell_measurement_temperature 273(2)
_cell_measurement_theta_max 20.08
_cell_measurement_theta_min 2.33
_cell_volume 2941.1(19)
_computing_structure_refinement 'SHELXL-2014/7 (Sheldrick, 2014)'
_diffrn_ambient_temperature 273(2)
_diffrn_measured_fraction_theta_full 0.997
_diffrn_measured_fraction_theta_max 0.997
_diffrn_measurement_device_type 'CCD area detector'
_diffrn_measurement_method 'phi and omega scans'
_diffrn_radiation_source 'fine-focus sealed tube'
_diffrn_radiation_type MoK\a
_diffrn_radiation_wavelength 0.71073
_diffrn_reflns_av_R_equivalents 0.5204
_diffrn_reflns_av_unetI/netI 0.3648
_diffrn_reflns_Laue_measured_fraction_full 0.997
_diffrn_reflns_Laue_measured_fraction_max 0.997
_diffrn_reflns_limit_h_max 14
_diffrn_reflns_limit_h_min -14
_diffrn_reflns_limit_k_max 15
_diffrn_reflns_limit_k_min -15
_diffrn_reflns_limit_l_max 21
_diffrn_reflns_limit_l_min -21
_diffrn_reflns_number 39276
_diffrn_reflns_point_group_measured_fraction_full 0.997
_diffrn_reflns_point_group_measured_fraction_max 0.997
_diffrn_reflns_theta_full 24.998
_diffrn_reflns_theta_max 24.998
_diffrn_reflns_theta_min 1.649
_exptl_absorpt_coefficient_mu 0.069
_exptl_absorpt_correction_T_max 0.986
_exptl_absorpt_correction_T_min 0.982
_exptl_absorpt_correction_type multi-scan
_exptl_absorpt_process_details sadabs
_exptl_crystal_colour colorless
_exptl_crystal_density_diffrn 1.153
_exptl_crystal_description block
_exptl_crystal_F_000 1088
_exptl_crystal_size_max 0.260
_exptl_crystal_size_mid 0.220
_exptl_crystal_size_min 0.200
_refine_diff_density_max 0.608
_refine_diff_density_min -0.671
_refine_diff_density_rms 0.124
_refine_ls_extinction_coef 0.019(4)
_refine_ls_extinction_expression Fc^*^=kFc[1+0.001xFc^2^\l^3^/sin(2\q)]^-1/4^
_refine_ls_extinction_method 'SHELXL-2014/7 (Sheldrick 2014'
_refine_ls_goodness_of_fit_ref 0.977
_refine_ls_hydrogen_treatment constr
_refine_ls_matrix_type full
_refine_ls_number_parameters 710
_refine_ls_number_reflns 10342
_refine_ls_number_restraints 228
_refine_ls_restrained_S_all 0.979
_refine_ls_R_factor_all 0.3463
_refine_ls_R_factor_gt 0.1726
_refine_ls_shift/su_max 0.000
_refine_ls_shift/su_mean 0.000
_refine_ls_structure_factor_coef Fsqd
_refine_ls_weighting_details 'w=1/[\s^2^(Fo^2^)+(0.2000P)^2^] where P=(Fo^2^+2Fc^2^)/3'
_refine_ls_weighting_scheme calc
_refine_ls_wR_factor_gt 0.3905
_refine_ls_wR_factor_ref 0.4601
_reflns_Friedel_coverage 0.000
_reflns_number_gt 3422
_reflns_number_total 10342
_reflns_threshold_expression 'I > 2\s(I)'
_cod_data_source_file jo9b01920_si_002.cif
_cod_data_source_block 2c
_cod_original_cell_volume 2941.1(18)
_cod_database_code 4033976
_shelx_shelxl_version_number 2014/7
_shelx_space_group_comment
;
The symmetry employed for this shelxl refinement is uniquely defined
by the following loop, which should always be used as a source of
symmetry information in preference to the above space-group names.
They are only intended as comments.
;
_shelx_estimated_absorpt_t_min 0.982
_shelx_estimated_absorpt_t_max 0.986

loop_
_space_group_symop_operation_xyz
'x, y, z'
'-x, -y, -z'

loop_
_atom_site_label
_atom_site_type_symbol
_atom_site_fract_x
_atom_site_fract_y
_atom_site_fract_z
_atom_site_U_iso_or_equiv
_atom_site_adp_type
_atom_site_occupancy
_atom_site_site_symmetry_order
_atom_site_calc_flag
_atom_site_refinement_flags_posn
_atom_site_refinement_flags_adp
C1 C 0.7260(6) 0.4320(5) 0.3876(5) 0.055(2) Uani 1 1 d . .
C2 C 0.7361(8) 0.4290(7) 0.4643(5) 0.071(3) Uani 1 1 d . .
H2 H 0.7996 0.4422 0.4854 0.085 Uiso 1 1 calc R U
C3 C 0.6502(9) 0.4060(7) 0.5079(5) 0.077(3) Uani 1 1 d . .
H3 H 0.6561 0.4051 0.5591 0.092 Uiso 1 1 calc R U
C4 C 0.5556(8) 0.3844(6) 0.4789(6) 0.077(3) Uani 1 1 d . .
H4 H 0.4999 0.3660 0.5099 0.092 Uiso 1 1 calc R U
C5 C 0.5446(7) 0.3902(6) 0.4040(5) 0.066(2) Uani 1 1 d . .
H5 H 0.4794 0.3799 0.3836 0.079 Uiso 1 1 calc R U
C6 C 0.6301(6) 0.4114(5) 0.3580(4) 0.047(2) Uani 1 1 d . .
C7 C 0.6426(5) 0.4170(5) 0.2755(4) 0.047(2) Uani 1 1 d . .
C8 C 0.7551(5) 0.4471(5) 0.2644(4) 0.0379(18) Uani 1 1 d . .
C9 C 0.6330(6) 0.3180(5) 0.2402(4) 0.053(2) Uani 1 1 d . .
H9 H 0.5672 0.2928 0.2605 0.063 Uiso 1 1 calc R U
C10 C 0.7275(7) 0.2311(6) 0.2554(5) 0.065(2) Uani 1 1 d . U
C11 C 0.8141(7) 0.2117(6) 0.2128(5) 0.071(2) Uani 1 1 d . U
H11 H 0.8191 0.2532 0.1692 0.085 Uiso 1 1 calc R U
C12 C 0.8985(8) 0.1330(7) 0.2291(6) 0.089(2) Uani 1 1 d . U
C13 C 0.9891(8) 0.1121(8) 0.1781(6) 0.101(3) Uani 1 1 d . U
H13A H 1.0495 0.0741 0.2044 0.152 Uiso 1 1 calc R U
H13B H 1.0092 0.1757 0.1564 0.152 Uiso 1 1 calc R U
H13C H 0.9684 0.0726 0.1396 0.152 Uiso 1 1 calc R U
C14 C 0.8892(9) 0.0742(8) 0.2932(6) 0.103(3) Uani 1 1 d . U
H14 H 0.9434 0.0202 0.3054 0.124 Uiso 1 1 calc R U
C15 C 0.8080(10) 0.0908(8) 0.3377(7) 0.108(3) Uani 1 1 d . U
H15 H 0.8078 0.0493 0.3816 0.130 Uiso 1 1 calc R U
C16 C 0.7184(8) 0.1684(6) 0.3238(5) 0.088(2) Uani 1 1 d . U
H16 H 0.6593 0.1780 0.3559 0.106 Uiso 1 1 calc R U
C17 C 0.4778(8) 0.2259(6) 0.1375(5) 0.072(3) Uani 1 1 d . .
H17 H 0.4476 0.2377 0.1840 0.087 Uiso 1 1 calc R U
C18 C 0.4337(9) 0.1605(7) 0.0940(7) 0.085(3) Uani 1 1 d . .
C19 C 0.3384(11) 0.1098(9) 0.1227(7) 0.135(5) Uani 1 1 d . .
H19A H 0.2866 0.1124 0.0840 0.203 Uiso 1 1 calc R U
H19B H 0.3054 0.1451 0.1636 0.203 Uiso 1 1 calc R U
H19C H 0.3624 0.0396 0.1390 0.203 Uiso 1 1 calc R U
C20 C 0.4794(13) 0.1430(8) 0.0241(8) 0.100(4) Uani 1 1 d . .
H20 H 0.4505 0.0997 -0.0060 0.120 Uiso 1 1 calc R U
C21 C 0.5645(11) 0.1887(10) 0.0007(6) 0.096(4) Uani 1 1 d . .
H21 H 0.5941 0.1758 -0.0458 0.115 Uiso 1 1 calc R U
C22 C 0.6118(8) 0.2561(7) 0.0438(6) 0.081(3) Uani 1 1 d . .
H22 H 0.6712 0.2868 0.0263 0.097 Uiso 1 1 calc R U
C23 C 0.5665(7) 0.2749(6) 0.1133(5) 0.054(2) Uani 1 1 d . .
C24 C 0.6125(6) 0.3505(5) 0.1583(4) 0.0435(19) Uani 1 1 d . .
H24 H 0.6785 0.3706 0.1345 0.052 Uiso 1 1 calc R U
C25 C 0.5321(6) 0.5227(6) 0.1007(4) 0.057(2) Uani 1 1 d . .
H25A H 0.4597 0.5549 0.0878 0.069 Uiso 1 1 calc R U
H25B H 0.5656 0.4911 0.0578 0.069 Uiso 1 1 calc R U
C26 C 0.5990(6) 0.6007(6) 0.1264(4) 0.059(2) Uani 1 1 d . .
H26A H 0.6752 0.5815 0.1152 0.071 Uiso 1 1 calc R U
H26B H 0.5756 0.6683 0.1026 0.071 Uiso 1 1 calc R U
C27 C 0.5799(6) 0.5995(6) 0.2079(4) 0.047(2) Uani 1 1 d . .
C28 C 0.5531(5) 0.4926(5) 0.2315(4) 0.045(2) Uani 1 1 d . .
H28 H 0.4875 0.4999 0.2624 0.054 Uiso 1 1 calc R U
C29 C 0.5738(6) 0.6733(6) 0.2521(5) 0.061(2) Uani 1 1 d . .
H29 H 0.5528 0.6572 0.3008 0.073 Uiso 1 1 calc R U
C30 C 0.5966(9) 0.7811(8) 0.2340(7) 0.1066(17) Uani 1 1 d . U
C31 C 0.6727(9) 0.8035(7) 0.1836(7) 0.1067(17) Uani 1 1 d . U
H31 H 0.7125 0.7504 0.1599 0.128 Uiso 1 1 calc R U
C32 C 0.6937(9) 0.9037(8) 0.1658(7) 0.1075(17) Uani 1 1 d . U
C33 C 0.7810(9) 0.9258(7) 0.1084(6) 0.1112(19) Uani 1 1 d . U
H33A H 0.7976 0.9942 0.1119 0.167 Uiso 1 1 calc R U
H33B H 0.7551 0.9194 0.0597 0.167 Uiso 1 1 calc R U
H33C H 0.8450 0.8777 0.1177 0.167 Uiso 1 1 calc R U
C34 C 0.6352(9) 0.9789(8) 0.2005(7) 0.1079(17) Uani 1 1 d . U
H34 H 0.6467 1.0463 0.1875 0.130 Uiso 1 1 calc R U
C35 C 0.5638(9) 0.9626(7) 0.2509(7) 0.1080(17) Uani 1 1 d . U
H35 H 0.5272 1.0179 0.2741 0.130 Uiso 1 1 calc R U
C36 C 0.5391(9) 0.8600(7) 0.2723(7) 0.1074(17) Uani 1 1 d . U
H36 H 0.4885 0.8474 0.3092 0.129 Uiso 1 1 calc R U
C37 C 0.2285(7) 0.4195(6) 0.1226(4) 0.053(2) Uani 1 1 d . .
C38 C 0.2461(7) 0.3879(7) 0.0553(6) 0.079(3) Uani 1 1 d . .
H38 H 0.3163 0.3775 0.0364 0.094 Uiso 1 1 calc R U
C39 C 0.1587(8) 0.3699(7) 0.0121(5) 0.078(3) Uani 1 1 d . .
H39 H 0.1703 0.3445 -0.0343 0.093 Uiso 1 1 calc R U
C40 C 0.0540(8) 0.3914(7) 0.0413(5) 0.078(3) Uani 1 1 d . .
H40 H -0.0051 0.3844 0.0126 0.094 Uiso 1 1 calc R U
C41 C 0.0371(7) 0.4228(6) 0.1116(5) 0.067(3) Uani 1 1 d . .
H41 H -0.0331 0.4318 0.1306 0.081 Uiso 1 1 calc R U
C42 C 0.1214(6) 0.4415(6) 0.1551(4) 0.052(2) Uani 1 1 d . .
C43 C 0.1296(5) 0.4758(6) 0.2277(4) 0.0451(19) Uani 1 1 d . .
C44 C 0.2516(6) 0.4686(6) 0.2386(5) 0.055(2) Uani 1 1 d . .
C45 C 0.0687(6) 0.5858(5) 0.2408(4) 0.047(2) Uani 1 1 d . .
H45 H -0.0052 0.5882 0.2228 0.057 Uiso 1 1 calc R U
C46 C 0.1150(7) 0.6765(7) 0.2019(5) 0.073(2) Uani 1 1 d . U
C47 C 0.0740(8) 0.7188(7) 0.1351(5) 0.083(2) Uani 1 1 d . U
H47 H 0.0177 0.6917 0.1140 0.100 Uiso 1 1 calc R U
C48 C 0.1163(10) 0.8026(9) 0.0982(6) 0.108(3) Uani 1 1 d . U
C49 C 0.0693(10) 0.8508(9) 0.0261(6) 0.122(3) Uani 1 1 d . U
H49A H 0.0245 0.9141 0.0345 0.183 Uiso 1 1 calc R U
H49B H 0.0264 0.8050 0.0054 0.183 Uiso 1 1 calc R U
H49C H 0.1269 0.8642 -0.0079 0.183 Uiso 1 1 calc R U
C50 C 0.1985(10) 0.8420(9) 0.1281(7) 0.117(3) Uani 1 1 d . U
H50 H 0.2284 0.8953 0.1023 0.141 Uiso 1 1 calc R U
C51 C 0.2378(9) 0.8047(9) 0.1954(6) 0.116(3) Uani 1 1 d . U
H51 H 0.2897 0.8364 0.2175 0.139 Uiso 1 1 calc R U
C52 C 0.2005(8) 0.7190(8) 0.2314(6) 0.096(3) Uani 1 1 d . U
H52 H 0.2325 0.6897 0.2753 0.116 Uiso 1 1 calc R U
C53 C 0.0260(7) 0.7193(7) 0.4134(5) 0.063(2) Uani 1 1 d . .
H53 H 0.0972 0.7004 0.4286 0.075 Uiso 1 1 calc R U
C54 C -0.0385(10) 0.7979(7) 0.4489(5) 0.080(3) Uani 1 1 d . .
C55 C 0.0068(10) 0.8452(8) 0.5131(6) 0.113(4) Uani 1 1 d . .
H55A H 0.0285 0.7927 0.5515 0.170 Uiso 1 1 calc R U
H55B H -0.0477 0.8954 0.5320 0.170 Uiso 1 1 calc R U
H55C H 0.0684 0.8776 0.4963 0.170 Uiso 1 1 calc R U
C56 C -0.1429(11) 0.8225(8) 0.4242(7) 0.098(4) Uani 1 1 d . .
H56 H -0.1886 0.8730 0.4467 0.117 Uiso 1 1 calc R U
C57 C -0.1822(9) 0.7755(8) 0.3675(6) 0.097(4) Uani 1 1 d . .
H57 H -0.2526 0.7964 0.3512 0.116 Uiso 1 1 calc R U
C58 C -0.1193(7) 0.6984(7) 0.3347(5) 0.078(3) Uani 1 1 d . .
H58 H -0.1470 0.6648 0.2976 0.093 Uiso 1 1 calc R U
C59 C -0.0111(6) 0.6702(6) 0.3582(4) 0.053(2) Uani 1 1 d . .
C60 C 0.0610(6) 0.5845(5) 0.3260(4) 0.046(2) Uani 1 1 d . .
H60 H 0.1340 0.5819 0.3457 0.056 Uiso 1 1 calc R U
C61 C 0.0547(7) 0.4366(6) 0.4191(4) 0.057(2) Uani 1 1 d . .
H61A H -0.0001 0.3980 0.4415 0.069 Uiso 1 1 calc R U
H61B H 0.0659 0.4902 0.4507 0.069 Uiso 1 1 calc R U
C62 C 0.1625(6) 0.3650(6) 0.4063(4) 0.059(2) Uani 1 1 d . .
H62A H 0.2241 0.4029 0.4049 0.070 Uiso 1 1 calc R U
H62B H 0.1734 0.3093 0.4448 0.070 Uiso 1 1 calc R U
C63 C 0.1463(6) 0.3266(6) 0.3345(4) 0.054(2) Uani 1 1 d . .
C64 C 0.0728(6) 0.4119(6) 0.2898(4) 0.050(2) Uani 1 1 d . .
H64 H 0.0159 0.3809 0.2670 0.060 Uiso 1 1 calc R U
C65 C 0.1822(6) 0.2370(7) 0.3101(5) 0.064(2) Uani 1 1 d . .
H65 H 0.1609 0.2249 0.2631 0.077 Uiso 1 1 calc R U
C66 C 0.2542(11) 0.1531(8) 0.3514(8) 0.143(2) Uani 1 1 d . U
C67 C 0.2346(10) 0.0520(8) 0.3515(8) 0.143(2) Uani 1 1 d . U
H67 H 0.1791 0.0366 0.3225 0.172 Uiso 1 1 calc R U
C68 C 0.2958(11) -0.0271(8) 0.3939(8) 0.144(2) Uani 1 1 d . U
C69 C 0.2696(10) -0.1358(8) 0.3992(8) 0.146(2) Uani 1 1 d . U
H69A H 0.3353 -0.1827 0.4047 0.218 Uiso 1 1 calc R U
H69B H 0.2337 -0.1478 0.3549 0.218 Uiso 1 1 calc R U
H69C H 0.2230 -0.1461 0.4412 0.218 Uiso 1 1 calc R U
C70 C 0.3750(10) 0.0019(8) 0.4311(8) 0.144(2) Uani 1 1 d . U
H70 H 0.4139 -0.0487 0.4623 0.173 Uiso 1 1 calc R U
C71 C 0.4063(10) 0.0958(8) 0.4292(8) 0.144(2) Uani 1 1 d . U
H71 H 0.4674 0.1072 0.4542 0.173 Uiso 1 1 calc R U
C72 C 0.3429(10) 0.1762(9) 0.3879(8) 0.144(2) Uani 1 1 d . U
H72 H 0.3602 0.2428 0.3853 0.172 Uiso 1 1 calc R U
N1 N 0.7995(5) 0.4531(4) 0.3307(4) 0.0528(18) Uani 1 1 d . .
H1 H 0.8637 0.4678 0.3372 0.063 Uiso 1 1 calc R U
N2 N 0.5286(4) 0.4447(4) 0.1651(3) 0.0441(16) Uani 1 1 d . .
N3 N 0.3006(5) 0.4416(5) 0.1780(4) 0.0597(19) Uani 1 1 d . .
H3A H 0.3696 0.4374 0.1717 0.072 Uiso 1 1 calc R U
N4 N 0.0227(4) 0.4805(5) 0.3431(3) 0.0472(16) Uani 1 1 d . .
O1 O 0.8017(4) 0.4668(4) 0.2069(3) 0.0653(16) Uani 1 1 d . .
O2 O 0.2968(4) 0.4887(4) 0.2958(3) 0.0673(17) Uani 1 1 d . .

loop_
_atom_site_aniso_label
_atom_site_aniso_U_11
_atom_site_aniso_U_22
_atom_site_aniso_U_33
_atom_site_aniso_U_23
_atom_site_aniso_U_13
_atom_site_aniso_U_12
C1 0.039(5) 0.034(4) 0.090(7) 0.000(4) -0.031(5) 0.009(4)
C2 0.065(6) 0.080(7) 0.062(6) 0.007(5) -0.037(5) 0.008(5)
C3 0.082(7) 0.085(7) 0.056(6) 0.024(5) -0.008(6) 0.003(6)
C4 0.067(7) 0.066(6) 0.088(8) 0.039(5) 0.002(6) -0.003(5)
C5 0.060(6) 0.064(6) 0.069(6) 0.037(5) -0.010(5) -0.016(5)
C6 0.044(5) 0.030(4) 0.063(5) 0.004(4) -0.014(4) 0.008(4)
C7 0.037(4) 0.032(4) 0.065(5) 0.023(4) -0.016(4) 0.005(3)
C8 0.016(4) 0.038(4) 0.054(5) 0.011(4) 0.003(4) 0.006(3)
C9 0.047(5) 0.041(5) 0.066(5) 0.018(4) -0.027(4) -0.003(4)
C10 0.062(4) 0.046(4) 0.083(5) 0.010(4) -0.024(4) 0.008(4)
C11 0.068(5) 0.054(4) 0.083(5) -0.002(4) -0.027(4) 0.023(4)
C12 0.070(4) 0.078(5) 0.109(5) -0.002(4) -0.032(4) 0.032(4)
C13 0.072(5) 0.095(5) 0.124(6) 0.000(5) -0.032(4) 0.037(4)
C14 0.096(6) 0.075(5) 0.121(6) 0.017(4) -0.035(4) 0.041(5)
C15 0.112(6) 0.070(5) 0.127(6) 0.042(5) -0.027(5) 0.025(5)
C16 0.093(5) 0.052(5) 0.107(5) 0.026(4) -0.016(4) 0.016(4)
C17 0.070(6) 0.046(5) 0.096(7) 0.010(5) -0.024(6) 0.003(5)
C18 0.093(8) 0.047(6) 0.115(9) 0.015(6) -0.044(8) -0.017(6)
C19 0.140(11) 0.094(9) 0.180(13) -0.001(8) -0.042(10) -0.045(9)
C20 0.116(11) 0.061(7) 0.115(11) -0.015(7) -0.051(9) 0.026(7)
C21 0.096(9) 0.107(9) 0.075(7) -0.029(7) -0.028(7) 0.037(7)
C22 0.078(7) 0.071(7) 0.083(7) -0.004(6) -0.025(6) 0.027(5)
C23 0.046(5) 0.040(5) 0.068(6) 0.010(4) -0.018(5) 0.022(4)
C24 0.035(4) 0.048(5) 0.042(4) -0.003(4) -0.008(4) 0.015(4)
C25 0.049(5) 0.054(5) 0.062(5) 0.030(4) -0.012(4) 0.002(4)
C26 0.053(5) 0.057(5) 0.064(6) 0.023(4) -0.016(4) -0.003(4)
C27 0.037(4) 0.027(4) 0.071(6) -0.003(4) -0.017(4) 0.013(3)
C28 0.030(4) 0.033(4) 0.068(5) 0.009(4) -0.026(4) 0.003(3)
C29 0.055(5) 0.053(5) 0.068(6) 0.031(5) -0.017(4) 0.000(4)
C30 0.093(4) 0.057(3) 0.167(5) 0.018(3) -0.047(3) -0.006(2)
C31 0.094(4) 0.057(2) 0.167(5) 0.018(3) -0.047(3) -0.007(2)
C32 0.095(4) 0.058(2) 0.168(5) 0.018(3) -0.047(3) -0.008(2)
C33 0.099(4) 0.062(3) 0.170(5) 0.018(3) -0.044(3) -0.010(3)
C34 0.095(4) 0.058(2) 0.168(5) 0.018(3) -0.047(3) -0.007(2)
C35 0.095(4) 0.058(2) 0.168(5) 0.017(3) -0.046(3) -0.006(2)
C36 0.094(4) 0.057(3) 0.168(5) 0.017(3) -0.047(3) -0.006(2)
C37 0.052(6) 0.065(6) 0.041(5) 0.007(4) -0.005(5) -0.005(4)
C38 0.059(6) 0.090(7) 0.080(7) 0.011(6) -0.017(6) 0.009(5)
C39 0.074(7) 0.098(7) 0.058(6) -0.010(5) -0.006(6) 0.002(6)
C40 0.065(7) 0.098(8) 0.063(7) 0.008(5) -0.019(5) 0.018(5)
C41 0.056(6) 0.085(7) 0.061(6) 0.024(5) -0.018(5) -0.022(5)
C42 0.052(5) 0.048(5) 0.055(5) 0.025(4) -0.021(5) -0.009(4)
C43 0.039(4) 0.056(5) 0.037(4) 0.014(4) -0.015(4) -0.005(4)
C44 0.029(5) 0.078(6) 0.053(5) 0.021(5) 0.000(5) -0.007(4)
C45 0.031(4) 0.050(5) 0.059(5) 0.009(4) -0.015(4) -0.003(4)
C46 0.055(5) 0.083(5) 0.072(5) 0.042(4) -0.010(4) -0.006(4)
C47 0.080(5) 0.079(5) 0.079(5) 0.042(4) -0.004(4) 0.003(4)
C48 0.119(6) 0.099(5) 0.094(5) 0.059(4) -0.003(4) -0.007(4)
C49 0.136(6) 0.114(6) 0.103(5) 0.063(4) -0.005(5) -0.008(5)
C50 0.117(6) 0.109(6) 0.118(6) 0.058(5) 0.003(5) -0.028(5)
C51 0.114(6) 0.108(6) 0.125(6) 0.046(5) -0.008(5) -0.043(5)
C52 0.084(5) 0.101(6) 0.103(5) 0.045(4) -0.013(4) -0.036(5)
C53 0.076(6) 0.051(6) 0.059(5) 0.023(5) -0.012(5) -0.015(5)
C54 0.121(10) 0.042(6) 0.073(7) 0.022(5) 0.005(7) -0.006(6)
C55 0.149(11) 0.074(7) 0.124(9) -0.030(7) 0.003(8) -0.025(7)
C56 0.125(11) 0.056(7) 0.093(9) 0.041(6) 0.010(8) 0.026(7)
C57 0.094(8) 0.081(8) 0.095(8) 0.023(6) -0.012(7) 0.048(7)
C58 0.063(6) 0.061(6) 0.098(7) 0.015(5) -0.024(6) 0.025(5)
C59 0.059(5) 0.040(5) 0.055(5) 0.019(4) -0.016(4) -0.002(4)
C60 0.049(5) 0.040(5) 0.048(5) 0.013(4) -0.017(4) -0.002(4)
C61 0.072(6) 0.062(5) 0.036(4) 0.017(4) -0.005(4) -0.012(5)
C62 0.055(5) 0.053(5) 0.056(5) 0.020(4) -0.010(4) 0.020(4)
C63 0.048(5) 0.047(5) 0.059(6) 0.023(4) -0.020(4) 0.014(4)
C64 0.032(4) 0.055(5) 0.061(5) 0.007(4) -0.016(4) -0.003(4)
C65 0.056(5) 0.064(6) 0.065(6) 0.024(5) -0.002(4) 0.007(5)
C66 0.118(4) 0.067(3) 0.232(5) 0.042(3) -0.068(3) 0.010(3)
C67 0.118(4) 0.068(3) 0.232(5) 0.042(3) -0.067(3) 0.010(3)
C68 0.119(4) 0.068(3) 0.233(5) 0.042(3) -0.067(3) 0.010(3)
C69 0.122(4) 0.068(3) 0.235(5) 0.042(4) -0.063(4) 0.009(3)
C70 0.119(4) 0.069(3) 0.233(5) 0.042(3) -0.068(3) 0.010(3)
C71 0.119(4) 0.069(3) 0.233(5) 0.042(3) -0.068(3) 0.010(3)
C72 0.118(4) 0.068(3) 0.233(5) 0.042(3) -0.068(3) 0.010(3)
N1 0.030(4) 0.063(4) 0.066(5) 0.012(3) -0.023(4) -0.012(3)
N2 0.034(3) 0.034(3) 0.059(4) 0.014(3) -0.009(3) 0.005(3)
N3 0.030(4) 0.091(5) 0.054(4) 0.023(4) -0.006(4) -0.011(4)
N4 0.041(4) 0.054(4) 0.042(4) 0.025(3) -0.008(3) -0.004(3)
O1 0.032(3) 0.076(4) 0.083(4) 0.026(3) -0.016(3) -0.004(3)
O2 0.047(3) 0.099(5) 0.056(4) 0.016(3) -0.023(3) -0.017(3)

loop_
_atom_type_symbol
_atom_type_description
_atom_type_scat_dispersion_real
_atom_type_scat_dispersion_imag
_atom_type_scat_source
C C 0.0033 0.0016 'International Tables Vol C Tables 4.2.6.8 and 6.1.1.4'
H H 0.0000 0.0000 'International Tables Vol C Tables 4.2.6.8 and 6.1.1.4'
N N 0.0061 0.0033 'International Tables Vol C Tables 4.2.6.8 and 6.1.1.4'
O O 0.0106 0.0060 'International Tables Vol C Tables 4.2.6.8 and 6.1.1.4'

loop_
_geom_angle_atom_site_label_1
_geom_angle_atom_site_label_2
_geom_angle_atom_site_label_3
_geom_angle
C6 C1 C2 119.3(9)
C6 C1 N1 110.2(7)
C2 C1 N1 130.5(7)
C3 C2 C1 118.5(8)
C3 C2 H2 120.8
C1 C2 H2 120.8
C2 C3 C4 122.4(9)
C2 C3 H3 118.8
C4 C3 H3 118.8
C5 C4 C3 119.1(9)
C5 C4 H4 120.4
C3 C4 H4 120.4
C4 C5 C6 120.2(8)
C4 C5 H5 119.9
C6 C5 H5 119.9
C5 C6 C1 120.4(8)
C5 C6 C7 131.5(7)
C1 C6 C7 108.0(7)
C6 C7 C8 102.1(6)
C6 C7 C9 115.0(6)
C8 C7 C9 111.2(6)
C6 C7 C28 115.4(6)
C8 C7 C28 113.2(5)
C9 C7 C28 100.4(5)
O1 C8 N1 122.0(6)
O1 C8 C7 128.3(7)
N1 C8 C7 109.6(7)
C7 C9 C24 104.8(5)
C7 C9 C10 115.4(6)
C24 C9 C10 114.9(6)
C7 C9 H9 107.1
C24 C9 H9 107.1
C10 C9 H9 107.1
C11 C10 C16 119.0(8)
C11 C10 C9 125.9(8)
C16 C10 C9 115.1(8)
C10 C11 C12 124.0(9)
C10 C11 H11 118.0
C12 C11 H11 118.0
C14 C12 C11 116.7(10)
C14 C12 C13 121.9(9)
C11 C12 C13 121.4(10)
C12 C13 H13A 109.5
C12 C13 H13B 109.5
H13A C13 H13B 109.5
C12 C13 H13C 109.5
H13A C13 H13C 109.5
H13B C13 H13C 109.5
C15 C14 C12 122.2(10)
C15 C14 H14 118.9
C12 C14 H14 118.9
C14 C15 C16 124.1(11)
C14 C15 H15 117.9
C16 C15 H15 117.9
C15 C16 C10 114.0(10)
C15 C16 H16 123.0
C10 C16 H16 123.0
C18 C17 C23 121.8(10)
C18 C17 H17 119.1
C23 C17 H17 119.1
C17 C18 C20 118.9(11)
C17 C18 C19 119.6(12)
C20 C18 C19 121.5(12)
C18 C19 H19A 109.5
C18 C19 H19B 109.5
H19A C19 H19B 109.5
C18 C19 H19C 109.5
H19A C19 H19C 109.5
H19B C19 H19C 109.5
C21 C20 C18 119.8(12)
C21 C20 H20 120.1
C18 C20 H20 120.1
C20 C21 C22 122.7(12)
C20 C21 H21 118.6
C22 C21 H21 118.6
C23 C22 C21 118.0(10)
C23 C22 H22 121.0
C21 C22 H22 121.0
C22 C23 C17 118.7(9)
C22 C23 C24 118.6(8)
C17 C23 C24 122.6(8)
C23 C24 N2 109.4(5)
C23 C24 C9 116.7(6)
N2 C24 C9 100.2(5)
C23 C24 H24 110.0
N2 C24 H24 110.0
C9 C24 H24 110.0
N2 C25 C26 105.4(6)
N2 C25 H25A 110.7
C26 C25 H25A 110.7
N2 C25 H25B 110.7
C26 C25 H25B 110.7
H25A C25 H25B 108.8
C27 C26 C25 104.9(6)
C27 C26 H26A 110.8
C25 C26 H26A 110.8
C27 C26 H26B 110.8
C25 C26 H26B 110.8
H26A C26 H26B 108.8
C29 C27 C26 130.5(7)
C29 C27 C28 123.7(7)
C26 C27 C28 105.4(6)
N2 C28 C27 108.0(6)
N2 C28 C7 107.8(6)
C27 C28 C7 117.1(5)
N2 C28 H28 107.9
C27 C28 H28 107.9
C7 C28 H28 107.9
C27 C29 C30 127.7(9)
C27 C29 H29 116.2
C30 C29 H29 116.2
C31 C30 C36 119.5(10)
C31 C30 C29 121.7(11)
C36 C30 C29 118.8(11)
C30 C31 C32 122.1(12)
C30 C31 H31 118.9
C32 C31 H31 118.9
C34 C32 C31 117.9(13)
C34 C32 C33 121.6(10)
C31 C32 C33 120.5(11)
C32 C33 H33A 109.5
C32 C33 H33B 109.5
H33A C33 H33B 109.5
C32 C33 H33C 109.5
H33A C33 H33C 109.5
H33B C33 H33C 109.5
C35 C34 C32 123.2(11)
C35 C34 H34 118.4
C32 C34 H34 118.4
C34 C35 C36 121.4(12)
C34 C35 H35 119.3
C36 C35 H35 119.3
C30 C36 C35 115.8(12)
C30 C36 H36 122.1
C35 C36 H36 122.1
C38 C37 N3 132.0(8)
C38 C37 C42 123.4(8)
N3 C37 C42 104.6(6)
C37 C38 C39 120.3(9)
C37 C38 H38 119.9
C39 C38 H38 119.9
C40 C39 C38 117.9(8)
C40 C39 H39 121.1
C38 C39 H39 121.1
C41 C40 C39 121.1(8)
C41 C40 H40 119.5
C39 C40 H40 119.5
C40 C41 C42 122.1(9)
C40 C41 H41 118.9
C42 C41 H41 118.9
C41 C42 C43 135.1(8)
C41 C42 C37 115.0(7)
C43 C42 C37 109.8(6)
C42 C43 C44 103.3(7)
C42 C43 C64 113.8(6)
C44 C43 C64 112.8(5)
C42 C43 C45 116.2(5)
C44 C43 C45 112.3(6)
C64 C43 C45 98.9(6)
O2 C44 N3 125.5(7)
O2 C44 C43 125.7(8)
N3 C44 C43 108.8(7)
C46 C45 C60 115.7(6)
C46 C45 C43 116.9(6)
C60 C45 C43 102.9(5)
C46 C45 H45 106.9
C60 C45 H45 106.9
C43 C45 H45 106.9
C47 C46 C52 117.9(8)
C47 C46 C45 119.9(8)
C52 C46 C45 122.2(7)
C46 C47 C48 120.5(10)
C46 C47 H47 119.7
C48 C47 H47 119.7
C50 C48 C47 120.2(10)
C50 C48 C49 119.2(10)
C47 C48 C49 120.6(11)
C48 C49 H49A 109.5
C48 C49 H49B 109.5
H49A C49 H49B 109.5
C48 C49 H49C 109.5
H49A C49 H49C 109.5
H49B C49 H49C 109.5
C48 C50 C51 120.7(11)
C48 C50 H50 119.7
C51 C50 H50 119.7
C50 C51 C52 120.0(11)
C50 C51 H51 120.0
C52 C51 H51 120.0
C51 C52 C46 120.4(9)
C51 C52 H52 119.8
C46 C52 H52 119.8
C59 C53 C54 122.9(9)
C59 C53 H53 118.5
C54 C53 H53 118.5
C56 C54 C53 115.9(10)
C56 C54 C55 124.1(12)
C53 C54 C55 119.9(10)
C54 C55 H55A 109.5
C54 C55 H55B 109.5
H55A C55 H55B 109.5
C54 C55 H55C 109.5
H55A C55 H55C 109.5
H55B C55 H55C 109.5
C57 C56 C54 122.5(11)
C57 C56 H56 118.7
C54 C56 H56 118.7
C58 C57 C56 120.7(10)
C58 C57 H57 119.6
C56 C57 H57 119.6
C57 C58 C59 118.9(10)
C57 C58 H58 120.6
C59 C58 H58 120.6
C53 C59 C58 119.0(9)
C53 C59 C60 119.5(7)
C58 C59 C60 121.4(8)
C59 C60 N4 113.2(6)
C59 C60 C45 117.3(6)
N4 C60 C45 99.4(5)
C59 C60 H60 108.8
N4 C60 H60 108.8
C45 C60 H60 108.8
N4 C61 C62 103.8(6)
N4 C61 H61A 111.0
C62 C61 H61A 111.0
N4 C61 H61B 111.0
C62 C61 H61B 111.0
H61A C61 H61B 109.0
C63 C62 C61 103.0(6)
C63 C62 H62A 111.2
C61 C62 H62A 111.2
C63 C62 H62B 111.2
C61 C62 H62B 111.2
H62A C62 H62B 109.1
C65 C63 C62 129.2(7)
C65 C63 C64 124.0(8)
C62 C63 C64 106.8(7)
N4 C64 C63 106.1(6)
N4 C64 C43 108.9(6)
C63 C64 C43 116.4(6)
N4 C64 H64 108.4
C63 C64 H64 108.4
C43 C64 H64 108.4
C63 C65 C66 125.6(9)
C63 C65 H65 117.2
C66 C65 H65 117.2
C72 C66 C67 120.0(10)
C72 C66 C65 119.4(10)
C67 C66 C65 120.6(11)
C66 C67 C68 121.8(12)
C66 C67 H67 119.1
C68 C67 H67 119.1
C70 C68 C67 114.6(11)
C70 C68 C69 123.1(10)
C67 C68 C69 122.2(11)
C68 C69 H69A 109.5
C68 C69 H69B 109.5
H69A C69 H69B 109.5
C68 C69 H69C 109.5
H69A C69 H69C 109.5
H69B C69 H69C 109.5
C68 C70 C71 127.8(11)
C68 C70 H70 116.1
C71 C70 H70 116.1
C70 C71 C72 117.5(12)
C70 C71 H71 121.3
C72 C71 H71 121.3
C66 C72 C71 118.0(11)
C66 C72 H72 121.0
C71 C72 H72 121.0
C8 N1 C1 110.0(6)
C8 N1 H1 125.0
C1 N1 H1 125.0
C28 N2 C25 107.6(5)
C28 N2 C24 107.5(5)
C25 N2 C24 112.6(5)
C44 N3 C37 113.3(7)
C44 N3 H3A 123.3
C37 N3 H3A 123.3
C64 N4 C61 108.8(5)
C64 N4 C60 108.1(5)
C61 N4 C60 111.3(5)

loop_
_geom_bond_atom_site_label_1
_geom_bond_atom_site_label_2
_geom_bond_distance
C1 C6 1.388(10)
C1 C2 1.394(11)
C1 N1 1.401(10)
C2 C3 1.369(12)
C2 H2 0.9300
C3 C4 1.375(12)
C3 H3 0.9300
C4 C5 1.361(11)
C4 H4 0.9300
C5 C6 1.383(10)
C5 H5 0.9300
C6 C7 1.496(10)
C7 C8 1.513(9)
C7 C9 1.517(10)
C7 C28 1.578(8)
C8 O1 1.210(8)
C8 N1 1.344(8)
C9 C24 1.528(9)
C9 C10 1.542(10)
C9 H9 0.9800
C10 C11 1.322(11)
C10 C16 1.446(12)
C11 C12 1.394(11)
C11 H11 0.9300
C12 C14 1.357(14)
C12 C13 1.456(13)
C13 H13A 0.9600
C13 H13B 0.9600
C13 H13C 0.9600
C14 C15 1.285(14)
C14 H14 0.9300
C15 C16 1.422(13)
C15 H15 0.9300
C16 H16 0.9300
C17 C18 1.385(12)
C17 C23 1.400(12)
C17 H17 0.9300
C18 C20 1.400(15)
C18 C19 1.504(15)
C19 H19A 0.9600
C19 H19B 0.9600
C19 H19C 0.9600
C20 C21 1.336(15)
C20 H20 0.9300
C21 C22 1.421(14)
C21 H21 0.9300
C22 C23 1.393(12)
C22 H22 0.9300
C23 C24 1.513(10)
C24 N2 1.523(8)
C24 H24 0.9800
C25 N2 1.498(8)
C25 C26 1.513(10)
C25 H25A 0.9700
C25 H25B 0.9700
C26 C27 1.490(10)
C26 H26A 0.9700
C26 H26B 0.9700
C27 C29 1.300(10)
C27 C28 1.521(10)
C28 N2 1.457(8)
C28 H28 0.9800
C29 C30 1.498(13)
C29 H29 0.9300
C30 C31 1.348(15)
C30 C36 1.403(14)
C31 C32 1.393(13)
C31 H31 0.9300
C32 C34 1.339(15)
C32 C33 1.529(15)
C33 H33A 0.9600
C33 H33B 0.9600
C33 H33C 0.9600
C34 C35 1.288(14)
C34 H34 0.9300
C35 C36 1.450(13)
C35 H35 0.9300
C36 H36 0.9300
C37 C38 1.322(11)
C37 N3 1.434(9)
C37 C42 1.450(10)
C38 C39 1.411(11)
C38 H38 0.9300
C39 C40 1.398(12)
C39 H39 0.9300
C40 C41 1.372(11)
C40 H40 0.9300
C41 C42 1.385(10)
C41 H41 0.9300
C42 C43 1.433(10)
C43 C44 1.527(10)
C43 C64 1.567(10)
C43 C45 1.576(10)
C44 O2 1.253(9)
C44 N3 1.294(9)
C45 C46 1.517(10)
C45 C60 1.543(9)
C45 H45 0.9800
C46 C47 1.371(11)
C46 C52 1.403(12)
C47 C48 1.405(13)
C47 H47 0.9300
C48 C50 1.351(14)
C48 C49 1.503(13)
C49 H49A 0.9600
C49 H49B 0.9600
C49 H49C 0.9600
C50 C51 1.353(14)
C50 H50 0.9300
C51 C52 1.390(13)
C51 H51 0.9300
C52 H52 0.9300
C53 C59 1.354(10)
C53 C54 1.410(12)
C53 H53 0.9300
C54 C56 1.375(14)
C54 C55 1.514(13)
C55 H55A 0.9600
C55 H55B 0.9600
C55 H55C 0.9600
C56 C57 1.371(14)
C56 H56 0.9300
C57 C58 1.364(12)
C57 H57 0.9300
C58 C59 1.416(11)
C58 H58 0.9300
C59 C60 1.494(10)
C60 N4 1.520(9)
C60 H60 0.9800
C61 N4 1.492(8)
C61 C62 1.559(10)
C61 H61A 0.9700
C61 H61B 0.9700
C62 C63 1.458(10)
C62 H62A 0.9700
C62 H62B 0.9700
C63 C65 1.312(11)
C63 C64 1.541(10)
C64 N4 1.449(9)
C64 H64 0.9800
C65 C66 1.491(13)
C65 H65 0.9300
C66 C72 1.380(15)
C66 C67 1.388(15)
C67 C68 1.396(14)
C67 H67 0.9300
C68 C70 1.322(14)
C68 C69 1.508(15)
C69 H69A 0.9600
C69 H69B 0.9600
C69 H69C 0.9600
C70 C71 1.347(14)
C70 H70 0.9300
C71 C72 1.409(14)
C71 H71 0.9300
C72 H72 0.9300
N1 H1 0.8600
N3 H3A 0.8600

loop_
_geom_hbond_atom_site_label_D
_geom_hbond_atom_site_label_H
_geom_hbond_atom_site_label_A
_geom_hbond_distance_DH
_geom_hbond_distance_HA
_geom_hbond_distance_DA
_geom_hbond_angle_DHA
_geom_hbond_site_symmetry_A
N1 H1 N4 0.86 2.02 2.870(8) 170.2 1_655
N3 H3A N2 0.86 2.00 2.852(8) 172.0 .

loop_
_geom_torsion_atom_site_label_1
_geom_torsion_atom_site_label_2
_geom_torsion_atom_site_label_3
_geom_torsion_atom_site_label_4
_geom_torsion
C6 C1 C2 C3 -0.3(11)
N1 C1 C2 C3 179.9(8)
C1 C2 C3 C4 1.1(13)
C2 C3 C4 C5 -2.9(13)
C3 C4 C5 C6 4.0(12)
C4 C5 C6 C1 -3.3(11)
C4 C5 C6 C7 176.5(7)
C2 C1 C6 C5 1.4(10)
N1 C1 C6 C5 -178.8(6)
C2 C1 C6 C7 -178.4(6)
N1 C1 C6 C7 1.4(7)
C5 C6 C7 C8 178.1(7)
C1 C6 C7 C8 -2.1(7)
C5 C6 C7 C9 -61.3(10)
C1 C6 C7 C9 118.5(7)
C5 C6 C7 C28 54.9(10)
C1 C6 C7 C28 -125.3(6)
C6 C7 C8 O1 -175.8(7)
C9 C7 C8 O1 61.0(9)
C28 C7 C8 O1 -51.1(10)
C6 C7 C8 N1 2.2(7)
C9 C7 C8 N1 -121.0(6)
C28 C7 C8 N1 126.9(6)
C6 C7 C9 C24 162.6(6)
C8 C7 C9 C24 -81.9(7)
C28 C7 C9 C24 38.1(7)
C6 C7 C9 C10 -70.0(9)
C8 C7 C9 C10 45.5(9)
C28 C7 C9 C10 165.5(7)
C7 C9 C10 C11 -93.3(10)
C24 C9 C10 C11 28.9(11)
C7 C9 C10 C16 85.2(9)
C24 C9 C10 C16 -152.7(7)
C16 C10 C11 C12 0.7(13)
C9 C10 C11 C12 179.1(8)
C10 C11 C12 C14 -0.4(14)
C10 C11 C12 C13 176.7(9)
C11 C12 C14 C15 -1.2(17)
C13 C12 C14 C15 -178.2(11)
C12 C14 C15 C16 2.4(19)
C14 C15 C16 C10 -1.9(16)
C11 C10 C16 C15 0.4(13)
C9 C10 C16 C15 -178.2(8)
C23 C17 C18 C20 0.0(13)
C23 C17 C18 C19 180.0(8)
C17 C18 C20 C21 0.5(15)
C19 C18 C20 C21 -179.5(10)
C18 C20 C21 C22 -0.4(16)
C20 C21 C22 C23 -0.2(14)
C21 C22 C23 C17 0.7(11)
C21 C22 C23 C24 -177.1(7)
C18 C17 C23 C22 -0.6(11)
C18 C17 C23 C24 177.0(7)
C22 C23 C24 N2 112.7(7)
C17 C23 C24 N2 -65.0(8)
C22 C23 C24 C9 -134.6(7)
C17 C23 C24 C9 47.8(9)
C7 C9 C24 C23 -162.2(6)
C10 C9 C24 C23 70.1(8)
C7 C9 C24 N2 -44.3(7)
C10 C9 C24 N2 -172.0(6)
N2 C25 C26 C27 -29.8(7)
C25 C26 C27 C29 -145.5(8)
C25 C26 C27 C28 27.3(7)
C29 C27 C28 N2 158.5(7)
C26 C27 C28 N2 -14.8(7)
C29 C27 C28 C7 -79.7(9)
C26 C27 C28 C7 107.0(7)
C6 C7 C28 N2 -141.7(6)
C8 C7 C28 N2 101.1(7)
C9 C7 C28 N2 -17.5(7)
C6 C7 C28 C27 96.4(8)
C8 C7 C28 C27 -20.7(10)
C9 C7 C28 C27 -139.4(7)
C26 C27 C29 C30 -7.3(14)
C28 C27 C29 C30 -178.9(7)
C27 C29 C30 C31 -33.0(14)
C27 C29 C30 C36 149.1(9)
C36 C30 C31 C32 -2.7(16)
C29 C30 C31 C32 179.4(9)
C30 C31 C32 C34 -0.1(16)
C30 C31 C32 C33 179.9(10)
C31 C32 C34 C35 2.5(17)
C33 C32 C34 C35 -177.5(10)
C32 C34 C35 C36 -2.0(17)
C31 C30 C36 C35 3.1(14)
C29 C30 C36 C35 -178.9(8)
C34 C35 C36 C30 -0.9(15)
N3 C37 C38 C39 178.8(8)
C42 C37 C38 C39 -2.6(13)
C37 C38 C39 C40 3.1(13)
C38 C39 C40 C41 -4.1(14)
C39 C40 C41 C42 4.5(13)
C40 C41 C42 C43 178.6(8)
C40 C41 C42 C37 -3.6(11)
C38 C37 C42 C41 2.7(11)
N3 C37 C42 C41 -178.3(6)
C38 C37 C42 C43 -178.9(8)
N3 C37 C42 C43 0.0(8)
C41 C42 C43 C44 175.6(8)
C37 C42 C43 C44 -2.4(8)
C41 C42 C43 C64 52.9(11)
C37 C42 C43 C64 -125.0(7)
C41 C42 C43 C45 -61.0(11)
C37 C42 C43 C45 121.1(7)
C42 C43 C44 O2 -177.9(7)
C64 C43 C44 O2 -54.7(11)
C45 C43 C44 O2 56.1(9)
C42 C43 C44 N3 4.1(8)
C64 C43 C44 N3 127.4(7)
C45 C43 C44 N3 -121.9(7)
C42 C43 C45 C46 -70.0(8)
C44 C43 C45 C46 48.7(9)
C64 C43 C45 C46 167.9(6)
C42 C43 C45 C60 162.1(6)
C44 C43 C45 C60 -79.3(7)
C64 C43 C45 C60 39.9(6)
C60 C45 C46 C47 -143.1(8)
C43 C45 C46 C47 95.4(9)
C60 C45 C46 C52 37.8(11)
C43 C45 C46 C52 -83.7(11)
C52 C46 C47 C48 -0.6(15)
C45 C46 C47 C48 -179.7(9)
C46 C47 C48 C50 0.4(17)
C46 C47 C48 C49 -178.2(10)
C47 C48 C50 C51 -3.1(19)
C49 C48 C50 C51 175.5(11)
C48 C50 C51 C52 6(2)
C50 C51 C52 C46 -6.1(18)
C47 C46 C52 C51 3.4(16)
C45 C46 C52 C51 -177.5(10)
C59 C53 C54 C56 0.0(12)
C59 C53 C54 C55 176.7(8)
C53 C54 C56 C57 -1.2(14)
C55 C54 C56 C57 -177.7(9)
C54 C56 C57 C58 2.5(16)
C56 C57 C58 C59 -2.4(14)
C54 C53 C59 C58 0.0(11)
C54 C53 C59 C60 -177.2(7)
C57 C58 C59 C53 1.2(12)
C57 C58 C59 C60 178.3(8)
C53 C59 C60 N4 112.3(7)
C58 C59 C60 N4 -64.7(8)
C53 C59 C60 C45 -132.7(7)
C58 C59 C60 C45 50.3(10)
C46 C45 C60 C59 62.7(9)
C43 C45 C60 C59 -168.6(6)
C46 C45 C60 N4 -174.9(6)
C43 C45 C60 N4 -46.2(6)
N4 C61 C62 C63 -33.5(7)
C61 C62 C63 C65 -147.2(9)
C61 C62 C63 C64 31.0(8)
C65 C63 C64 N4 160.9(8)
C62 C63 C64 N4 -17.4(8)
C65 C63 C64 C43 -77.7(10)
C62 C63 C64 C43 103.9(8)
C42 C43 C64 N4 -142.6(6)
C44 C43 C64 N4 100.1(7)
C45 C43 C64 N4 -18.7(6)
C42 C43 C64 C63 97.5(8)
C44 C43 C64 C63 -19.8(10)
C45 C43 C64 C63 -138.6(7)
C62 C63 C65 C66 -2.7(16)
C64 C63 C65 C66 179.3(9)
C63 C65 C66 C72 -44.9(19)
C63 C65 C66 C67 137.0(13)
C72 C66 C67 C68 7(3)
C65 C66 C67 C68 -175.3(14)
C66 C67 C68 C70 -2(2)
C66 C67 C68 C69 175.0(14)
C67 C68 C70 C71 -4(3)
C69 C68 C70 C71 178.6(15)
C68 C70 C71 C72 6(3)
C67 C66 C72 C71 -5(2)
C65 C66 C72 C71 177.1(13)
C70 C71 C72 C66 -1(2)
O1 C8 N1 C1 176.6(6)
C7 C8 N1 C1 -1.5(7)
C6 C1 N1 C8 0.0(8)
C2 C1 N1 C8 179.8(7)
C27 C28 N2 C25 -3.8(7)
C7 C28 N2 C25 -131.2(6)
C27 C28 N2 C24 117.7(6)
C7 C28 N2 C24 -9.6(7)
C26 C25 N2 C28 20.8(7)
C26 C25 N2 C24 -97.5(7)
C23 C24 N2 C28 155.8(6)
C9 C24 N2 C28 32.6(7)
C23 C24 N2 C25 -85.9(7)
C9 C24 N2 C25 150.9(6)
O2 C44 N3 C37 177.6(7)
C43 C44 N3 C37 -4.4(9)
C38 C37 N3 C44 -178.3(9)
C42 C37 N3 C44 2.9(8)
C63 C64 N4 C61 -4.8(7)
C43 C64 N4 C61 -130.8(6)
C63 C64 N4 C60 116.2(6)
C43 C64 N4 C60 -9.9(7)
C62 C61 N4 C64 23.5(7)
C62 C61 N4 C60 -95.4(7)
C59 C60 N4 C64 160.0(6)
C45 C60 N4 C64 34.7(6)
C59 C60 N4 C61 -80.6(7)
C45 C60 N4 C61 154.1(6)
